data_2234158
loop_
_publ_author_name
'Almansour, Abdulrahman I.'
'Kumar, Raju Suresh'
'Arumugam, Natarajan'
'Kanagalaksmi, S.'
'Suresh, J.'

_publ_section_title
;
 5-Chlorospiro[indoline-3,7'-6<i>H</i>,7<i>H</i>,8<i>H</i>-pyrano[3,2-<i>c</i>:5,6-<i>c</i>']di[1]benzopyran]-2,6',8'-trione
;
_journal_coeditor_code DS2182
_journal_issue 4
_journal_name_full 'Acta Crystallographica Section E'
_journal_page_first o1172
_journal_paper_doi 10.1107/S1600536812011932
_journal_volume 68
_journal_year 2012
_chemical_formula_iupac 'C26 H12 Cl N O6'
_chemical_formula_moiety 'C26 H12 Cl N O6'
_chemical_formula_sum 'C26 H12 Cl N O6'
_chemical_formula_weight 469.82
_chemical_name_systematic
;
5-Chlorospiro[indoline-3,7'-6<i>H</i>,7<i>H</i>,8<i>H</i>-pyrano[3,2-
<i>c</i>:5,6-<i>c</i>']di[1]benzopyran]-2,6',8'-trione
;
_space_group_IT_number 14
_symmetry_cell_setting monoclinic
_symmetry_space_group_name_Hall '-P 2ybc'
_symmetry_space_group_name_H-M 'P 1 21/c 1'
_atom_sites_solution_hydrogens geom
_atom_sites_solution_primary direct
_atom_sites_solution_secondary difmap
_audit_creation_method SHELXL-97
_cell_angle_alpha 90.00
_cell_angle_beta 109.0910(10)
_cell_angle_gamma 90.00
_cell_formula_units_Z 8
_cell_length_a 16.1910(3)
_cell_length_b 12.9931(3)
_cell_length_c 20.8743(4)
_cell_measurement_reflns_used 2000
_cell_measurement_temperature 293(2)
_cell_measurement_theta_max 31
_cell_measurement_theta_min 2
_cell_volume 4149.83(15)
_computing_cell_refinement 'SAINT (Bruker, 2004)'
_computing_data_collection 'APEX2 (Bruker, 2004)'
_computing_data_reduction 'SAINT (Bruker, 2004)'
_computing_molecular_graphics 'PLATON (Spek, 2009)'
_computing_publication_material 'SHELXL97 (Sheldrick, 2008)'
_computing_structure_refinement 'SHELXL97 (Sheldrick, 2008)'
_computing_structure_solution 'SHELXS97 (Sheldrick, 2008)'
_diffrn_ambient_temperature 293(2)
_diffrn_detector_area_resol_mean 0
_diffrn_measured_fraction_theta_full 0.991
_diffrn_measured_fraction_theta_max 0.991
_diffrn_measurement_device_type 'Bruker Kappa APEXII'
_diffrn_measurement_method '\w and \f'
_diffrn_radiation_monochromator graphite
_diffrn_radiation_source 'fine-focus sealed tube'
_diffrn_radiation_type MoK\a
_diffrn_radiation_wavelength 0.71073
_diffrn_reflns_av_R_equivalents 0.0432
_diffrn_reflns_av_sigmaI/netI 0.0616
_diffrn_reflns_limit_h_max 22
_diffrn_reflns_limit_h_min -22
_diffrn_reflns_limit_k_max 12
_diffrn_reflns_limit_k_min -18
_diffrn_reflns_limit_l_max 21
_diffrn_reflns_limit_l_min -29
_diffrn_reflns_number 35770
_diffrn_reflns_theta_full 29.90
_diffrn_reflns_theta_max 29.90
_diffrn_reflns_theta_min 1.88
_diffrn_standards_decay_% 0
_diffrn_standards_interval_count 0
_diffrn_standards_interval_time 0
_diffrn_standards_number 0
_exptl_absorpt_coefficient_mu 0.231
_exptl_absorpt_correction_T_max 0.978
_exptl_absorpt_correction_T_min 0.973
_exptl_absorpt_correction_type multi-scan
_exptl_absorpt_process_details '(SADABS; Sheldrick, 1996)'
_exptl_crystal_colour colourless
_exptl_crystal_density_diffrn 1.504
_exptl_crystal_density_method 'not measured'
_exptl_crystal_description block
_exptl_crystal_F_000 1920
_exptl_crystal_size_max 0.21
_exptl_crystal_size_mid 0.19
_exptl_crystal_size_min 0.16
_refine_diff_density_max 0.640
_refine_diff_density_min -0.803
_refine_ls_extinction_method none
_refine_ls_goodness_of_fit_ref 1.161
_refine_ls_hydrogen_treatment constr
_refine_ls_matrix_type full
_refine_ls_number_parameters 613
_refine_ls_number_reflns 11888
_refine_ls_number_restraints 0
_refine_ls_restrained_S_all 1.161
_refine_ls_R_factor_all 0.1119
_refine_ls_R_factor_gt 0.0790
_refine_ls_shift/su_max 0.001
_refine_ls_shift/su_mean 0.000
_refine_ls_structure_factor_coef Fsqd
_refine_ls_weighting_details 'calc w=1/[\s^2^(Fo^2^)+(0.0208P)^2^+11.0869P] where P=(Fo^2^+2Fc^2^)/3'
_refine_ls_weighting_scheme calc
_refine_ls_wR_factor_gt 0.1535
_refine_ls_wR_factor_ref 0.1639
_reflns_number_gt 8559
_reflns_number_total 11888
_reflns_threshold_expression I>2sigma(I)
_cod_data_source_file ds2182.cif
_cod_data_source_block I
_cod_original_sg_symbol_H-M 'P 21/c'
_cod_database_code 2234158
_cod_database_fobs_code 2234158

loop_
_symmetry_equiv_pos_as_xyz
'x, y, z'
'-x, y+1/2, -z+1/2'
'-x, -y, -z'
'x, -y-1/2, z-1/2'

loop_
_atom_site_type_symbol
_atom_site_label
_atom_site_fract_x
_atom_site_fract_y
_atom_site_fract_z
_atom_site_U_iso_or_equiv
_atom_site_adp_type
_atom_site_calc_flag
_atom_site_refinement_flags
_atom_site_occupancy
_atom_site_symmetry_multiplicity
C C1A -0.01322(18) 0.1554(2) 0.45426(14) 0.0166(6) Uani d . 1 1
C C1B 0.38576(17) 0.9265(2) 0.43954(14) 0.0164(6) Uani d . 1 1
C C2A -0.07950(18) 0.1436(2) 0.38862(14) 0.0166(6) Uani d . 1 1
C C2B 0.36099(18) 1.0100(2) 0.39167(15) 0.0183(6) Uani d . 1 1
C C3A -0.16246(19) 0.1007(2) 0.37875(15) 0.0201(6) Uani d . 1 1
H H3A -0.1771 0.0759 0.4154 0.024 Uiso calc R 1 1
C C3B 0.3500(2) 1.1115(3) 0.40901(17) 0.0246(7) Uani d . 1 1
H H3B 0.3620 1.1296 0.4542 0.029 Uiso calc R 1 1
C C4A -0.2219(2) 0.0956(3) 0.31394(16) 0.0249(7) Uani d . 1 1
H H4A -0.2770 0.0677 0.3071 0.030 Uiso calc R 1 1
C C4B 0.3216(2) 1.1844(3) 0.35926(18) 0.0309(8) Uani d . 1 1
H H4B 0.3142 1.2520 0.3710 0.037 Uiso calc R 1 1
C C5A -0.2002(2) 0.1320(3) 0.25879(16) 0.0256(7) Uani d . 1 1
H H5A -0.2410 0.1282 0.2155 0.031 Uiso calc R 1 1
C C5B 0.3038(2) 1.1588(3) 0.29149(18) 0.0310(8) Uani d . 1 1
H H5B 0.2845 1.2092 0.2583 0.037 Uiso calc R 1 1
C C6A -0.1183(2) 0.1737(3) 0.26765(16) 0.0246(7) Uani d . 1 1
H H6A -0.1036 0.1975 0.2308 0.030 Uiso calc R 1 1
C C6B 0.3145(2) 1.0584(3) 0.27312(17) 0.0276(7) Uani d . 1 1
H H6B 0.3027 1.0407 0.2278 0.033 Uiso calc R 1 1
C C7A -0.05910(19) 0.1790(2) 0.33282(15) 0.0191(6) Uani d . 1 1
C C7B 0.34329(18) 0.9847(2) 0.32374(15) 0.0197(6) Uani d . 1 1
C C8A 0.08564(19) 0.2313(2) 0.40185(15) 0.0193(6) Uani d . 1 1
C C8B 0.37897(18) 0.8072(2) 0.34880(15) 0.0186(6) Uani d . 1 1
C C9A 0.06541(18) 0.1972(2) 0.46159(14) 0.0157(6) Uani d . 1 1
C C9B 0.39228(18) 0.8291(2) 0.42029(14) 0.0160(6) Uani d . 1 1
C C10A 0.13538(17) 0.2133(2) 0.53026(14) 0.0161(6) Uani d . 1 1
C C10B 0.40791(17) 0.7387(2) 0.46806(14) 0.0138(5) Uani d . 1 1
C C11A 0.10273(18) 0.1650(2) 0.58321(14) 0.0169(6) Uani d . 1 1
C C11B 0.42934(17) 0.7793(2) 0.53972(14) 0.0152(6) Uani d . 1 1
C C12A 0.16297(19) 0.1617(2) 0.65275(15) 0.0192(6) Uani d . 1 1
C C12B 0.45802(18) 0.7069(2) 0.59557(15) 0.0175(6) Uani d . 1 1
C C13A 0.0461(2) 0.0984(2) 0.68946(15) 0.0204(6) Uani d . 1 1
C C13B 0.46670(19) 0.8459(2) 0.67352(15) 0.0185(6) Uani d . 1 1
C C14A 0.0207(2) 0.0695(3) 0.74419(16) 0.0263(7) Uani d . 1 1
H H14A 0.0584 0.0776 0.7883 0.032 Uiso calc R 1 1
C C14B 0.4861(2) 0.8739(3) 0.74104(16) 0.0241(7) Uani d . 1 1
H H14B 0.5053 0.8253 0.7754 0.029 Uiso calc R 1 1
C C15A -0.0614(2) 0.0285(3) 0.73204(17) 0.0294(8) Uani d . 1 1
H H15A -0.0792 0.0090 0.7684 0.035 Uiso calc R 1 1
C C15B 0.4764(2) 0.9760(3) 0.75593(16) 0.0268(7) Uani d . 1 1
H H15B 0.4896 0.9962 0.8009 0.032 Uiso calc R 1 1
C C16A -0.1185(2) 0.0157(3) 0.66579(17) 0.0261(7) Uani d . 1 1
H H16A -0.1731 -0.0138 0.6583 0.031 Uiso calc R 1 1
C C16B 0.4471(2) 1.0488(3) 0.70474(16) 0.0251(7) Uani d . 1 1
H H16B 0.4398 1.1168 0.7157 0.030 Uiso calc R 1 1
C C17A -0.0938(2) 0.0470(2) 0.61155(16) 0.0206(6) Uani d . 1 1
H H17A -0.1321 0.0397 0.5675 0.025 Uiso calc R 1 1
C C17B 0.4287(2) 1.0207(2) 0.63795(16) 0.0215(6) Uani d . 1 1
H H17B 0.4096 1.0696 0.6038 0.026 Uiso calc R 1 1
C C18A -0.01047(19) 0.0899(2) 0.62302(15) 0.0176(6) Uani d . 1 1
C C18B 0.43903(18) 0.9177(2) 0.62167(14) 0.0169(6) Uani d . 1 1
C C19A 0.02145(18) 0.1273(2) 0.57045(14) 0.0162(6) Uani d . 1 1
C C19B 0.42236(17) 0.8796(2) 0.55366(14) 0.0160(6) Uani d . 1 1
C C20A 0.25197(18) 0.3343(2) 0.55651(14) 0.0177(6) Uani d . 1 1
C C20B 0.3603(2) 0.5689(2) 0.43396(15) 0.0228(7) Uani d . 1 1
C C21A 0.29529(19) 0.4267(2) 0.57562(15) 0.0198(6) Uani d . 1 1
H H21A 0.3547 0.4323 0.5818 0.024 Uiso calc R 1 1
C C21B 0.3040(3) 0.4868(3) 0.41425(17) 0.0345(9) Uani d . 1 1
H H21B 0.3241 0.4223 0.4068 0.041 Uiso calc R 1 1
C C22A 0.2481(2) 0.5107(2) 0.58531(15) 0.0209(6) Uani d . 1 1
H H22A 0.2757 0.5737 0.5983 0.025 Uiso calc R 1 1
C C22B 0.2164(3) 0.5033(3) 0.40578(17) 0.0385(10) Uani d . 1 1
H H22B 0.1769 0.4491 0.3928 0.046 Uiso calc R 1 1
C C23A 0.15950(19) 0.5007(2) 0.57560(15) 0.0192(6) Uani d . 1 1
C C23B 0.1875(2) 0.5995(3) 0.41641(16) 0.0293(8) Uani d . 1 1
C C24A 0.11517(18) 0.4083(2) 0.55557(14) 0.0165(6) Uani d . 1 1
H H24A 0.0555 0.4032 0.5484 0.020 Uiso calc R 1 1
C C24B 0.24430(19) 0.6822(3) 0.43870(15) 0.0217(6) Uani d . 1 1
H H24B 0.2245 0.7463 0.4472 0.026 Uiso calc R 1 1
C C25A 0.16235(18) 0.3248(2) 0.54681(14) 0.0161(6) Uani d . 1 1
C C25B 0.33124(18) 0.6645(2) 0.44753(14) 0.0161(6) Uani d . 1 1
C C26A 0.22395(18) 0.1639(2) 0.53016(15) 0.0187(6) Uani d . 1 1
C C26B 0.48296(19) 0.6683(3) 0.46144(14) 0.0195(6) Uani d . 1 1
N N1A 0.28499(15) 0.2396(2) 0.54516(13) 0.0204(5) Uani d . 1 1
H H1A 0.3384 0.2301 0.5474 0.024 Uiso calc R 1 1
N N1B 0.44963(18) 0.5739(2) 0.44268(13) 0.0250(6) Uani d . 1 1
H H1B 0.4798 0.5225 0.4367 0.030 Uiso calc R 1 1
O O1A -0.03879(12) 0.12121(16) 0.50672(10) 0.0179(4) Uani d . 1 1
O O1B 0.39990(13) 0.95531(16) 0.50537(10) 0.0193(4) Uani d . 1 1
O O2A 0.02128(13) 0.22147(17) 0.33975(10) 0.0213(5) Uani d . 1 1
O O2B 0.35248(14) 0.88599(17) 0.30331(10) 0.0219(5) Uani d . 1 1
O O3A 0.12997(14) 0.13474(18) 0.70343(10) 0.0232(5) Uani d . 1 1
O O3B 0.47610(14) 0.74300(17) 0.66028(10) 0.0215(5) Uani d . 1 1
O O4A 0.15420(14) 0.26765(18) 0.40284(11) 0.0245(5) Uani d . 1 1
O O4B 0.38904(15) 0.72334(18) 0.32780(11) 0.0250(5) Uani d . 1 1
O O5A 0.23954(14) 0.18162(19) 0.66861(11) 0.0263(5) Uani d . 1 1
O O5B 0.46879(14) 0.61531(17) 0.58930(11) 0.0218(5) Uani d . 1 1
O O6A 0.23407(14) 0.07422(17) 0.51840(11) 0.0231(5) Uani d . 1 1
O O6B 0.55785(14) 0.6966(2) 0.47220(12) 0.0310(6) Uani d . 1 1
Cl Cl1 0.10234(5) 0.60744(6) 0.58955(5) 0.03013(19) Uani d . 1 1
Cl Cl2 0.07605(6) 0.61968(10) 0.40081(5) 0.0485(3) Uani d . 1 1

loop_
_atom_site_aniso_label
_atom_site_aniso_U_11
_atom_site_aniso_U_22
_atom_site_aniso_U_33
_atom_site_aniso_U_12
_atom_site_aniso_U_13
_atom_site_aniso_U_23
C1A 0.0203(13) 0.0121(14) 0.0164(13) 0.0034(11) 0.0048(11) -0.0011(11)
C1B 0.0121(12) 0.0210(15) 0.0155(13) -0.0015(11) 0.0034(10) -0.0008(12)
C2A 0.0184(13) 0.0122(14) 0.0165(13) 0.0032(11) 0.0023(11) -0.0028(11)
C2B 0.0159(13) 0.0202(15) 0.0179(14) 0.0013(11) 0.0044(11) 0.0003(12)
C3A 0.0199(14) 0.0178(15) 0.0193(14) 0.0013(12) 0.0020(11) -0.0020(12)
C3B 0.0297(16) 0.0223(16) 0.0230(15) 0.0034(13) 0.0104(13) -0.0003(13)
C4A 0.0187(14) 0.0256(18) 0.0252(16) 0.0015(13) 0.0001(12) -0.0026(13)
C4B 0.0375(19) 0.0232(18) 0.0343(19) 0.0066(15) 0.0150(16) 0.0058(15)
C5A 0.0211(15) 0.0285(18) 0.0189(15) 0.0057(13) -0.0049(12) -0.0040(13)
C5B 0.0341(18) 0.0288(19) 0.0290(18) 0.0092(15) 0.0087(15) 0.0146(15)
C6A 0.0287(16) 0.0255(17) 0.0176(14) 0.0083(14) 0.0047(13) 0.0006(13)
C6B 0.0271(16) 0.034(2) 0.0208(16) 0.0021(14) 0.0071(13) 0.0067(14)
C7A 0.0195(14) 0.0140(14) 0.0213(15) 0.0036(11) 0.0032(12) -0.0024(12)
C7B 0.0159(13) 0.0205(16) 0.0220(15) -0.0010(12) 0.0052(11) 0.0001(12)
C8A 0.0226(15) 0.0149(15) 0.0186(14) 0.0025(12) 0.0043(12) -0.0023(12)
C8B 0.0163(13) 0.0211(16) 0.0196(14) -0.0039(11) 0.0075(11) -0.0020(12)
C9A 0.0159(13) 0.0136(14) 0.0142(13) 0.0017(11) 0.0002(10) -0.0002(11)
C9B 0.0159(13) 0.0163(14) 0.0157(13) -0.0009(11) 0.0050(11) -0.0010(11)
C10A 0.0130(12) 0.0148(14) 0.0171(13) 0.0005(11) 0.0005(11) -0.0034(11)
C10B 0.0129(12) 0.0140(14) 0.0133(13) -0.0002(10) 0.0025(10) -0.0028(11)
C11A 0.0184(13) 0.0136(14) 0.0165(14) 0.0019(11) 0.0028(11) -0.0032(11)
C11B 0.0122(12) 0.0172(14) 0.0155(13) -0.0003(11) 0.0036(10) -0.0014(11)
C12A 0.0209(14) 0.0158(15) 0.0152(13) 0.0020(12) -0.0020(11) -0.0018(11)
C12B 0.0163(13) 0.0184(15) 0.0181(14) 0.0005(11) 0.0059(11) 0.0008(12)
C13A 0.0239(15) 0.0161(15) 0.0193(14) 0.0039(12) 0.0045(12) -0.0022(12)
C13B 0.0193(13) 0.0189(15) 0.0176(14) -0.0021(12) 0.0063(11) -0.0035(12)
C14A 0.0308(17) 0.0297(19) 0.0150(14) 0.0064(14) 0.0029(13) 0.0009(13)
C14B 0.0256(16) 0.0293(18) 0.0170(14) -0.0015(13) 0.0062(12) 0.0001(13)
C15A 0.0354(18) 0.032(2) 0.0237(16) 0.0046(15) 0.0142(14) 0.0041(15)
C15B 0.0273(16) 0.036(2) 0.0180(15) -0.0039(14) 0.0094(13) -0.0089(14)
C16A 0.0231(15) 0.0278(18) 0.0294(17) 0.0020(13) 0.0112(13) 0.0024(14)
C16B 0.0255(16) 0.0260(18) 0.0247(16) -0.0013(13) 0.0094(13) -0.0093(14)
C17A 0.0215(14) 0.0187(15) 0.0208(15) 0.0040(12) 0.0061(12) -0.0003(12)
C17B 0.0230(15) 0.0195(16) 0.0214(15) 0.0020(12) 0.0064(12) -0.0016(12)
C18A 0.0212(14) 0.0138(14) 0.0162(13) 0.0039(11) 0.0040(11) -0.0015(11)
C18B 0.0147(12) 0.0199(15) 0.0151(13) 0.0001(11) 0.0037(10) -0.0016(11)
C19A 0.0190(13) 0.0128(14) 0.0131(13) 0.0040(11) 0.0001(11) -0.0009(11)
C19B 0.0138(12) 0.0183(15) 0.0150(13) 0.0017(11) 0.0036(10) 0.0012(11)
C20A 0.0172(13) 0.0214(16) 0.0128(13) 0.0021(12) 0.0028(11) -0.0001(11)
C20B 0.0309(16) 0.0190(16) 0.0129(13) 0.0017(13) -0.0003(12) 0.0008(12)
C21A 0.0156(13) 0.0221(16) 0.0197(14) -0.0039(12) 0.0030(11) -0.0022(12)
C21B 0.055(2) 0.0192(17) 0.0197(16) -0.0039(16) -0.0009(16) 0.0003(14)
C22A 0.0256(15) 0.0165(15) 0.0183(14) -0.0061(12) 0.0039(12) -0.0020(12)
C22B 0.049(2) 0.037(2) 0.0187(16) -0.0265(18) -0.0026(15) 0.0036(15)
C23A 0.0241(15) 0.0153(15) 0.0163(14) 0.0055(12) 0.0040(12) -0.0011(11)
C23B 0.0210(15) 0.047(2) 0.0162(15) -0.0158(15) 0.0008(12) 0.0042(15)
C24A 0.0148(12) 0.0186(15) 0.0143(13) 0.0019(11) 0.0022(10) -0.0005(11)
C24B 0.0216(14) 0.0281(17) 0.0148(14) -0.0030(13) 0.0052(11) 0.0020(12)
C25A 0.0144(12) 0.0161(14) 0.0153(13) -0.0015(11) 0.0015(10) -0.0015(11)
C25B 0.0167(13) 0.0173(15) 0.0103(12) -0.0017(11) -0.0010(10) 0.0010(11)
C26A 0.0173(13) 0.0201(16) 0.0154(13) 0.0037(12) 0.0009(11) -0.0011(12)
C26B 0.0193(14) 0.0253(16) 0.0119(13) 0.0088(12) 0.0023(11) 0.0003(12)
N1A 0.0124(11) 0.0210(14) 0.0261(13) 0.0031(10) 0.0039(10) -0.0051(11)
N1B 0.0331(15) 0.0192(14) 0.0196(13) 0.0118(11) 0.0044(11) -0.0027(11)
O1A 0.0158(9) 0.0202(11) 0.0150(10) -0.0020(8) 0.0013(8) 0.0001(8)
O1B 0.0254(11) 0.0154(10) 0.0165(10) 0.0042(9) 0.0062(8) -0.0013(8)
O2A 0.0227(11) 0.0213(12) 0.0177(10) 0.0002(9) 0.0039(8) 0.0007(9)
O2B 0.0281(11) 0.0219(12) 0.0154(10) -0.0015(9) 0.0067(9) -0.0010(9)
O3A 0.0233(11) 0.0259(12) 0.0163(10) -0.0015(9) 0.0007(8) -0.0023(9)
O3B 0.0282(11) 0.0198(11) 0.0154(10) 0.0018(9) 0.0056(9) 0.0004(9)
O4A 0.0230(11) 0.0251(12) 0.0259(12) -0.0039(9) 0.0087(9) -0.0026(10)
O4B 0.0314(12) 0.0235(12) 0.0214(11) -0.0007(10) 0.0105(9) -0.0055(9)
O5A 0.0213(11) 0.0292(13) 0.0226(11) -0.0016(9) -0.0009(9) -0.0052(10)
O5B 0.0286(11) 0.0167(11) 0.0202(10) 0.0037(9) 0.0080(9) 0.0030(9)
O6A 0.0218(10) 0.0187(11) 0.0252(11) 0.0047(9) 0.0027(9) -0.0050(9)
O6B 0.0177(11) 0.0433(15) 0.0327(13) 0.0078(10) 0.0094(10) -0.0036(12)
Cl1 0.0336(4) 0.0175(4) 0.0383(5) 0.0069(3) 0.0103(4) -0.0062(3)
Cl2 0.0240(4) 0.0915(9) 0.0294(5) -0.0267(5) 0.0078(3) -0.0005(5)

loop_
_atom_type_symbol
_atom_type_description
_atom_type_scat_dispersion_real
_atom_type_scat_dispersion_imag
_atom_type_scat_source
C C 0.0033 0.0016 'International Tables Vol C Tables 4.2.6.8 and 6.1.1.4'
H H 0.0000 0.0000 'International Tables Vol C Tables 4.2.6.8 and 6.1.1.4'
N N 0.0061 0.0033 'International Tables Vol C Tables 4.2.6.8 and 6.1.1.4'
O O 0.0106 0.0060 'International Tables Vol C Tables 4.2.6.8 and 6.1.1.4'
Cl Cl 0.1484 0.1585 'International Tables Vol C Tables 4.2.6.8 and 6.1.1.4'

loop_
_geom_angle_atom_site_label_1
_geom_angle_atom_site_label_2
_geom_angle_atom_site_label_3
_geom_angle
C9A C1A O1A 124.3(3)
C9A C1A C2A 122.1(3)
O1A C1A C2A 113.6(2)
C9B C1B O1B 123.7(3)
C9B C1B C2B 122.3(3)
O1B C1B C2B 114.0(3)
C7A C2A C3A 119.1(3)
C7A C2A C1A 117.0(3)
C3A C2A C1A 123.9(3)
C7B C2B C3B 119.1(3)
C7B C2B C1B 116.5(3)
C3B C2B C1B 124.2(3)
C4A C3A C2A 119.2(3)
C4A C3A H3A 120.4
C2A C3A H3A 120.4
C4B C3B C2B 119.8(3)
C4B C3B H3B 120.1
C2B C3B H3B 120.1
C3A C4A C5A 120.7(3)
C3A C4A H4A 119.7
C5A C4A H4A 119.7
C3B C4B C5B 120.9(3)
C3B C4B H4B 119.5
C5B C4B H4B 119.5
C6A C5A C4A 120.8(3)
C6A C5A H5A 119.6
C4A C5A H5A 119.6
C6B C5B C4B 120.2(3)
C6B C5B H5B 119.9
C4B C5B H5B 119.9
C7A C6A C5A 118.3(3)
C7A C6A H6A 120.8
C5A C6A H6A 120.8
C5B C6B C7B 118.7(3)
C5B C6B H6B 120.7
C7B C6B H6B 120.7
O2A C7A C6A 116.7(3)
O2A C7A C2A 121.4(3)
C6A C7A C2A 121.9(3)
O2B C7B C6B 116.8(3)
O2B C7B C2B 122.0(3)
C6B C7B C2B 121.2(3)
O4A C8A O2A 117.6(3)
O4A C8A C9A 124.8(3)
O2A C8A C9A 117.6(3)
O4B C8B O2B 118.3(3)
O4B C8B C9B 123.6(3)
O2B C8B C9B 118.1(3)
C1A C9A C8A 119.6(3)
C1A C9A C10A 123.2(3)
C8A C9A C10A 117.2(2)
C1B C9B C8B 119.2(3)
C1B C9B C10B 123.3(3)
C8B C9B C10B 117.4(3)
C11A C10A C25A 111.9(2)
C11A C10A C9A 107.5(2)
C25A C10A C9A 114.5(2)
C11A C10A C26A 111.7(2)
C25A C10A C26A 101.2(2)
C9A C10A C26A 109.9(2)
C9B C10B C11B 108.4(2)
C9B C10B C25B 111.3(2)
C11B C10B C25B 113.7(2)
C9B C10B C26B 111.4(2)
C11B C10B C26B 110.9(2)
C25B C10B C26B 101.0(2)
C19A C11A C12A 118.5(3)
C19A C11A C10A 124.1(3)
C12A C11A C10A 117.4(3)
C19B C11B C12B 118.7(3)
C19B C11B C10B 122.8(3)
C12B C11B C10B 118.5(3)
O5A C12A O3A 117.9(3)
O5A C12A C11A 124.1(3)
O3A C12A C11A 118.0(3)
O5B C12B O3B 116.7(3)
O5B C12B C11B 124.6(3)
O3B C12B C11B 118.7(3)
O3A C13A C14A 117.2(3)
O3A C13A C18A 121.3(3)
C14A C13A C18A 121.5(3)
O3B C13B C18B 121.5(3)
O3B C13B C14B 116.9(3)
C18B C13B C14B 121.6(3)
C15A C14A C13A 118.8(3)
C15A C14A H14A 120.6
C13A C14A H14A 120.6
C15B C14B C13B 118.3(3)
C15B C14B H14B 120.8
C13B C14B H14B 120.8
C14A C15A C16A 120.9(3)
C14A C15A H15A 119.6
C16A C15A H15A 119.6
C14B C15B C16B 121.0(3)
C14B C15B H15B 119.5
C16B C15B H15B 119.5
C17A C16A C15A 120.1(3)
C17A C16A H16A 119.9
C15A C16A H16A 119.9
C17B C16B C15B 120.3(3)
C17B C16B H16B 119.9
C15B C16B H16B 119.9
C16A C17A C18A 119.8(3)
C16A C17A H17A 120.1
C18A C17A H17A 120.1
C16B C17B C18B 119.6(3)
C16B C17B H17B 120.2
C18B C17B H17B 120.2
C13A C18A C17A 118.8(3)
C13A C18A C19A 116.6(3)
C17A C18A C19A 124.5(3)
C13B C18B C17B 119.0(3)
C13B C18B C19B 116.5(3)
C17B C18B C19B 124.5(3)
C11A C19A O1A 123.5(3)
C11A C19A C18A 122.9(3)
O1A C19A C18A 113.6(2)
C11B C19B O1B 123.8(3)
C11B C19B C18B 122.8(3)
O1B C19B C18B 113.4(3)
C21A C20A N1A 129.0(3)
C21A C20A C25A 121.4(3)
N1A C20A C25A 109.6(3)
C21B C20B C25B 121.3(3)
C21B C20B N1B 129.0(3)
C25B C20B N1B 109.7(3)
C20A C21A C22A 118.4(3)
C20A C21A H21A 120.8
C22A C21A H21A 120.8
C20B C21B C22B 117.8(4)
C20B C21B H21B 121.1
C22B C21B H21B 121.1
C21A C22A C23A 119.9(3)
C21A C22A H22A 120.1
C23A C22A H22A 120.1
C23B C22B C21B 120.5(3)
C23B C22B H22B 119.8
C21B C22B H22B 119.8
C22A C23A C24A 122.1(3)
C22A C23A Cl1 118.7(2)
C24A C23A Cl1 119.1(2)
C22B C23B C24B 122.2(3)
C22B C23B Cl2 119.4(3)
C24B C23B Cl2 118.4(3)
C25A C24A C23A 117.8(3)
C25A C24A H24A 121.1
C23A C24A H24A 121.1
C25B C24B C23B 116.8(3)
C25B C24B H24B 121.6
C23B C24B H24B 121.6
C24A C25A C20A 120.4(3)
C24A C25A C10A 130.7(3)
C20A C25A C10A 108.8(2)
C24B C25B C20B 121.4(3)
C24B C25B C10B 129.6(3)
C20B C25B C10B 108.9(3)
O6A C26A N1A 127.4(3)
O6A C26A C10A 125.2(3)
N1A C26A C10A 107.5(2)
O6B C26B N1B 127.6(3)
O6B C26B C10B 124.3(3)
N1B C26B C10B 108.0(2)
C26A N1A C20A 112.9(2)
C26A N1A H1A 123.6
C20A N1A H1A 123.6
C26B N1B C20B 112.2(3)
C26B N1B H1B 123.9
C20B N1B H1B 123.9
C1A O1A C19A 117.0(2)
C1B O1B C19B 117.3(2)
C7A O2A C8A 122.3(2)
C8B O2B C7B 121.6(2)
C13A O3A C12A 121.9(2)
C12B O3B C13B 121.8(2)

loop_
_geom_bond_atom_site_label_1
_geom_bond_atom_site_label_2
_geom_bond_distance
C1A C9A 1.346(4)
C1A O1A 1.366(3)
C1A C2A 1.446(4)
C1B C9B 1.342(4)
C1B O1B 1.369(3)
C1B C2B 1.440(4)
C2A C7A 1.389(4)
C2A C3A 1.406(4)
C2B C7B 1.391(4)
C2B C3B 1.394(4)
C3A C4A 1.382(4)
C3A H3A 0.9300
C3B C4B 1.369(5)
C3B H3B 0.9300
C4A C5A 1.392(5)
C4A H4A 0.9300
C4B C5B 1.388(5)
C4B H4B 0.9300
C5A C6A 1.387(5)
C5A H5A 0.9300
C5B C6B 1.387(5)
C5B H5B 0.9300
C6A C7A 1.386(4)
C6A H6A 0.9300
C6B C7B 1.389(4)
C6B H6B 0.9300
C7A O2A 1.377(4)
C7B O2B 1.374(4)
C8A O4A 1.200(4)
C8A O2A 1.378(3)
C8A C9A 1.458(4)
C8B O4B 1.206(4)
C8B O2B 1.366(4)
C8B C9B 1.464(4)
C9A C10A 1.523(4)
C9B C10B 1.508(4)
C10A C11A 1.509(4)
C10A C25A 1.520(4)
C10A C26A 1.572(4)
C10B C11B 1.516(4)
C10B C25B 1.518(4)
C10B C26B 1.563(4)
C11A C19A 1.347(4)
C11A C12A 1.461(4)
C11B C19B 1.348(4)
C11B C12B 1.451(4)
C12A O5A 1.202(4)
C12A O3A 1.377(4)
C12B O5B 1.216(4)
C12B O3B 1.368(4)
C13A O3A 1.376(4)
C13A C14A 1.387(4)
C13A C18A 1.394(4)
C13B O3B 1.384(4)
C13B C18B 1.387(4)
C13B C14B 1.388(4)
C14A C15A 1.376(5)
C14A H14A 0.9300
C14B C15B 1.382(5)
C14B H14B 0.9300
C15A C16A 1.399(5)
C15A H15A 0.9300
C15B C16B 1.389(5)
C15B H15B 0.9300
C16A C17A 1.379(4)
C16A H16A 0.9300
C16B C17B 1.377(4)
C16B H16B 0.9300
C17A C18A 1.406(4)
C17A H17A 0.9300
C17B C18B 1.404(4)
C17B H17B 0.9300
C18A C19A 1.442(4)
C18B C19B 1.443(4)
C19A O1A 1.371(3)
C19B O1B 1.369(3)
C20A C21A 1.382(4)
C20A N1A 1.392(4)
C20A C25A 1.403(4)
C20B C21B 1.376(5)
C20B C25B 1.390(4)
C20B N1B 1.399(4)
C21A C22A 1.385(4)
C21A H21A 0.9300
C21B C22B 1.388(6)
C21B H21B 0.9300
C22A C23A 1.388(4)
C22A H22A 0.9300
C22B C23B 1.377(6)
C22B H22B 0.9300
C23A C24A 1.391(4)
C23A Cl1 1.744(3)
C23B C24B 1.392(5)
C23B Cl2 1.746(3)
C24A C25A 1.372(4)
C24A H24A 0.9300
C24B C25B 1.378(4)
C24B H24B 0.9300
C26A O6A 1.214(4)
C26A N1A 1.356(4)
C26B O6B 1.216(4)
C26B N1B 1.346(4)
N1A H1A 0.8600
N1B H1B 0.8600

loop_
_geom_hbond_atom_site_label_D
_geom_hbond_atom_site_label_H
_geom_hbond_atom_site_label_A
_geom_hbond_site_symmetry_A
_geom_hbond_distance_DH
_geom_hbond_distance_HA
_geom_hbond_distance_DA
_geom_hbond_angle_DHA
C22B H22B O4A . 0.93 2.41 3.218(4) 146
N1A H1A O6B 3_666 0.86 2.08 2.810(3) 142
N1B H1B O5B 3_666 0.86 2.12 2.968(3) 169
C5A H5A O4B 2_545 0.93 2.58 3.227(4) 127
C5B H5B O5A 4_575 0.93 2.27 3.196(4) 173
C14B H14B O4B 4_576 0.93 2.55 3.035(4) 113
C17A H17A O6A 3_556 0.93 2.49 3.312(4) 148
C24A H24A Cl2 3_566 0.93 2.69 3.520(3) 149
C4a H4a Cg1 3_566 0.93 2.95 3.832(4) 158
C6a H6a Cg2 3_566 0.93 2.74 3.657(4) 169
C5a H5a Cg3 2_545 0.93 2.88 3.701(3) 147

loop_
_geom_torsion_atom_site_label_1
_geom_torsion_atom_site_label_2
_geom_torsion_atom_site_label_3
_geom_torsion_atom_site_label_4
_geom_torsion
C9A C1A C2A C7A -1.0(4)
O1A C1A C2A C7A 178.5(2)
C9A C1A C2A C3A -179.9(3)
O1A C1A C2A C3A -0.4(4)
C9B C1B C2B C7B 0.5(4)
O1B C1B C2B C7B -178.2(2)
C9B C1B C2B C3B 177.4(3)
O1B C1B C2B C3B -1.3(4)
C7A C2A C3A C4A -0.7(4)
C1A C2A C3A C4A 178.2(3)
C7B C2B C3B C4B 0.4(5)
C1B C2B C3B C4B -176.4(3)
C2A C3A C4A C5A 0.4(5)
C2B C3B C4B C5B -0.3(5)
C3A C4A C5A C6A 0.2(5)
C3B C4B C5B C6B 0.0(5)
C4A C5A C6A C7A -0.5(5)
C4B C5B C6B C7B 0.1(5)
C5A C6A C7A O2A -179.6(3)
C5A C6A C7A C2A 0.2(5)
C3A C2A C7A O2A -179.8(3)
C1A C2A C7A O2A 1.2(4)
C3A C2A C7A C6A 0.4(4)
C1A C2A C7A C6A -178.6(3)
C5B C6B C7B O2B 179.6(3)
C5B C6B C7B C2B 0.1(5)
C3B C2B C7B O2B -179.8(3)
C1B C2B C7B O2B -2.7(4)
C3B C2B C7B C6B -0.4(4)
C1B C2B C7B C6B 176.7(3)
O1A C1A C9A C8A -179.9(3)
C2A C1A C9A C8A -0.5(4)
O1A C1A C9A C10A -1.2(5)
C2A C1A C9A C10A 178.2(3)
O4A C8A C9A C1A -178.5(3)
O2A C8A C9A C1A 1.7(4)
O4A C8A C9A C10A 2.7(4)
O2A C8A C9A C10A -177.0(2)
O1B C1B C9B C8B -177.7(2)
C2B C1B C9B C8B 3.8(4)
O1B C1B C9B C10B 5.8(4)
C2B C1B C9B C10B -172.8(3)
O4B C8B C9B C1B 175.1(3)
O2B C8B C9B C1B -5.9(4)
O4B C8B C9B C10B -8.2(4)
O2B C8B C9B C10B 170.8(2)
C1A C9A C10A C11A 5.6(4)
C8A C9A C10A C11A -175.7(2)
C1A C9A C10A C25A -119.4(3)
C8A C9A C10A C25A 59.3(3)
C1A C9A C10A C26A 127.4(3)
C8A C9A C10A C26A -53.9(3)
C1B C9B C10B C11B -9.3(4)
C8B C9B C10B C11B 174.1(2)
C1B C9B C10B C25B 116.4(3)
C8B C9B C10B C25B -60.2(3)
C1B C9B C10B C26B -131.7(3)
C8B C9B C10B C26B 51.8(3)
C25A C10A C11A C19A 119.0(3)
C9A C10A C11A C19A -7.6(4)
C26A C10A C11A C19A -128.3(3)
C25A C10A C11A C12A -59.5(3)
C9A C10A C11A C12A 173.9(2)
C26A C10A C11A C12A 53.2(3)
C9B C10B C11B C19B 8.3(4)
C25B C10B C11B C19B -116.1(3)
C26B C10B C11B C19B 130.9(3)
C9B C10B C11B C12B -172.2(2)
C25B C10B C11B C12B 63.5(3)
C26B C10B C11B C12B -49.6(3)
C19A C11A C12A O5A 170.8(3)
C10A C11A C12A O5A -10.6(4)
C19A C11A C12A O3A -9.7(4)
C10A C11A C12A O3A 168.8(3)
C19B C11B C12B O5B -178.1(3)
C10B C11B C12B O5B 2.3(4)
C19B C11B C12B O3B 0.6(4)
C10B C11B C12B O3B -179.0(2)
O3A C13A C14A C15A -177.2(3)
C18A C13A C14A C15A 2.1(5)
O3B C13B C14B C15B -179.2(3)
C18B C13B C14B C15B 0.7(5)
C13A C14A C15A C16A 0.1(5)
C13B C14B C15B C16B 0.6(5)
C14A C15A C16A C17A -1.8(5)
C14B C15B C16B C17B -1.2(5)
C15A C16A C17A C18A 1.2(5)
C15B C16B C17B C18B 0.5(5)
O3A C13A C18A C17A 176.6(3)
C14A C13A C18A C17A -2.7(5)
O3A C13A C18A C19A -4.0(4)
C14A C13A C18A C19A 176.8(3)
C16A C17A C18A C13A 1.0(4)
C16A C17A C18A C19A -178.4(3)
O3B C13B C18B C17B 178.6(3)
C14B C13B C18B C17B -1.4(4)
O3B C13B C18B C19B -1.2(4)
C14B C13B C18B C19B 178.9(3)
C16B C17B C18B C13B 0.7(4)
C16B C17B C18B C19B -179.6(3)
C12A C11A C19A O1A -176.2(3)
C10A C11A C19A O1A 5.3(5)
C12A C11A C19A C18A 4.1(4)
C10A C11A C19A C18A -174.4(3)
C13A C18A C19A C11A 2.7(4)
C17A C18A C19A C11A -177.9(3)
C13A C18A C19A O1A -177.1(3)
C17A C18A C19A O1A 2.4(4)
C12B C11B C19B O1B 176.9(2)
C10B C11B C19B O1B -3.6(4)
C12B C11B C19B C18B -2.4(4)
C10B C11B C19B C18B 177.2(3)
C13B C18B C19B C11B 2.7(4)
C17B C18B C19B C11B -177.0(3)
C13B C18B C19B O1B -176.6(2)
C17B C18B C19B O1B 3.6(4)
N1A C20A C21A C22A -178.6(3)
C25A C20A C21A C22A 0.2(4)
C25B C20B C21B C22B 2.4(5)
N1B C20B C21B C22B -176.6(3)
C20A C21A C22A C23A -0.2(4)
C20B C21B C22B C23B 0.5(5)
C21A C22A C23A C24A -0.6(5)
C21A C22A C23A Cl1 179.0(2)
C21B C22B C23B C24B -2.9(5)
C21B C22B C23B Cl2 176.5(3)
C22A C23A C24A C25A 1.4(4)
Cl1 C23A C24A C25A -178.2(2)
C22B C23B C24B C25B 2.2(5)
Cl2 C23B C24B C25B -177.2(2)
C23A C24A C25A C20A -1.4(4)
C23A C24A C25A C10A 175.3(3)
C21A C20A C25A C24A 0.6(4)
N1A C20A C25A C24A 179.6(3)
C21A C20A C25A C10A -176.7(3)
N1A C20A C25A C10A 2.3(3)
C11A C10A C25A C24A -59.6(4)
C9A C10A C25A C24A 63.1(4)
C26A C10A C25A C24A -178.7(3)
C11A C10A C25A C20A 117.4(3)
C9A C10A C25A C20A -119.9(3)
C26A C10A C25A C20A -1.7(3)
C23B C24B C25B C20B 0.8(4)
C23B C24B C25B C10B 177.1(3)
C21B C20B C25B C24B -3.1(5)
N1B C20B C25B C24B 176.0(3)
C21B C20B C25B C10B 179.9(3)
N1B C20B C25B C10B -1.0(3)
C9B C10B C25B C24B -56.8(4)
C11B C10B C25B C24B 65.9(4)
C26B C10B C25B C24B -175.2(3)
C9B C10B C25B C20B 119.8(3)
C11B C10B C25B C20B -117.4(3)
C26B C10B C25B C20B 1.5(3)
C11A C10A C26A O6A 61.6(4)
C25A C10A C26A O6A -179.2(3)
C9A C10A C26A O6A -57.7(4)
C11A C10A C26A N1A -118.6(3)
C25A C10A C26A N1A 0.6(3)
C9A C10A C26A N1A 122.1(3)
C9B C10B C26B O6B 60.6(4)
C11B C10B C26B O6B -60.3(4)
C25B C10B C26B O6B 178.8(3)
C9B C10B C26B N1B -119.8(3)
C11B C10B C26B N1B 119.3(3)
C25B C10B C26B N1B -1.6(3)
O6A C26A N1A C20A -179.5(3)
C10A C26A N1A C20A 0.7(3)
C21A C20A N1A C26A 176.9(3)
C25A C20A N1A C26A -1.9(4)
O6B C26B N1B C20B -179.3(3)
C10B C26B N1B C20B 1.1(3)
C21B C20B N1B C26B 179.0(3)
C25B C20B N1B C26B -0.1(4)
C9A C1A O1A C19A -2.2(4)
C2A C1A O1A C19A 178.3(2)
C11A C19A O1A C1A 0.2(4)
C18A C19A O1A C1A 179.9(2)
C9B C1B O1B C19B 0.4(4)
C2B C1B O1B C19B 179.0(2)
C11B C19B O1B C1B -1.4(4)
C18B C19B O1B C1B 177.9(2)
C6A C7A O2A C8A 179.8(3)
C2A C7A O2A C8A 0.0(4)
O4A C8A O2A C7A 178.7(3)
C9A C8A O2A C7A -1.5(4)
O4B C8B O2B C7B -177.1(3)
C9B C8B O2B C7B 3.8(4)
C6B C7B O2B C8B -178.9(3)
C2B C7B O2B C8B 0.5(4)
C14A C13A O3A C12A 177.4(3)
C18A C13A O3A C12A -1.9(4)
O5A C12A O3A C13A -171.7(3)
C11A C12A O3A C13A 8.8(4)
O5B C12B O3B C13B 179.6(3)
C11B C12B O3B C13B 0.8(4)
C18B C13B O3B C12B -0.5(4)
C14B C13B O3B C12B 179.4(3)

loop_
_cod_related_entry_id
_cod_related_entry_database
_cod_related_entry_code
1 ChemSpider 30657583
